data_4116095
loop_
_publ_author_name
'Ivor Bull'
'Luis A. Villaescusa'
'Simon J. Teat'
'Miguel A. Camblor'
'Paul A. Wright'
'Philip Lightfoot'
'Russell E. Morris'

_publ_section_title
;
 Imposition of Polarity on a Centrosymmetric Zeolite Host: The Effect of
 Fluoride Ions on Template Ordering in Zeolite IFR
;
_journal_name_full 'Journal of the American Chemical Society'
_journal_page_first 7128
_journal_page_last 7129
_journal_paper_doi 10.1021/ja000885e
_journal_volume 122
_journal_year 2000
_chemical_formula_sum 'C28 H34 F2 N2 O66 Si32'
_chemical_formula_weight 2391.45
_chemical_name_common ITQ4
_chemical_name_systematic
;
 ?
;
_space_group_IT_number 8
_symmetry_space_group_name_Hall 'I -2y'
_symmetry_space_group_name_H-M 'I 1 m 1'
_atom_sites_solution_hydrogens geom
_atom_sites_solution_primary direct
_atom_sites_solution_secondary difmap
_audit_creation_method SHELXL-97
_cell_angle_alpha 90.00
_cell_angle_beta 101.552(3)
_cell_angle_gamma 90.00
_cell_formula_units_Z 1
_cell_length_a 18.510(3)
_cell_length_b 13.4478(18)
_cell_length_c 7.6928(10)
_cell_measurement_temperature 290(2)
_cell_volume 1876.1(5)
_computing_structure_refinement 'SHELXL-97 (Sheldrick, 1997)'
_diffrn_ambient_temperature 290(2)
_diffrn_measured_fraction_theta_full 0.923
_diffrn_measured_fraction_theta_max 0.923
_diffrn_radiation_monochromator silicon
_diffrn_radiation_source 'Synchrotron X-ray'
_diffrn_radiation_wavelength 0.69940
_diffrn_reflns_av_R_equivalents 0.0583
_diffrn_reflns_av_sigmaI/netI 0.0407
_diffrn_reflns_limit_h_max 13
_diffrn_reflns_limit_h_min -24
_diffrn_reflns_limit_k_max 18
_diffrn_reflns_limit_k_min -18
_diffrn_reflns_limit_l_max 10
_diffrn_reflns_limit_l_min -10
_diffrn_reflns_number 6537
_diffrn_reflns_theta_full 29.45
_diffrn_reflns_theta_max 29.45
_diffrn_reflns_theta_min 1.86
_exptl_absorpt_coefficient_mu 0.424
_exptl_absorpt_correction_T_max 0.9958
_exptl_absorpt_correction_T_min 0.9916
_exptl_crystal_density_diffrn 2.117
_exptl_crystal_F_000 1210
_exptl_crystal_size_max 0.02
_exptl_crystal_size_mid 0.01
_exptl_crystal_size_min 0.01
_refine_diff_density_max 0.744
_refine_diff_density_min -0.688
_refine_diff_density_rms 0.140
_refine_ls_abs_structure_details 'Flack H D (1983), Acta Cryst. A39, 876-881'
_refine_ls_abs_structure_Flack 0.1(3)
_refine_ls_extinction_method none
_refine_ls_goodness_of_fit_ref 1.050
_refine_ls_hydrogen_treatment mixed
_refine_ls_matrix_type full
_refine_ls_number_parameters 323
_refine_ls_number_reflns 3552
_refine_ls_number_restraints 2
_refine_ls_restrained_S_all 1.050
_refine_ls_R_factor_all 0.0577
_refine_ls_R_factor_gt 0.0525
_refine_ls_shift/su_max 0.020
_refine_ls_shift/su_mean 0.006
_refine_ls_structure_factor_coef Fsqd
_refine_ls_weighting_details 'calc w=1/[\s^2^(Fo^2^)+(0.0677P)^2^+11.8503P] where P=(Fo^2^+2Fc^2^)/3'
_refine_ls_weighting_scheme calc
_refine_ls_wR_factor_gt 0.1316
_refine_ls_wR_factor_ref 0.1350
_reflns_number_gt 3231
_reflns_number_total 3552
_reflns_threshold_expression >2sigma(I)
_cod_data_source_file ja000885e_1.cif
_cod_data_source_block '[BQol,F]IFR290K'
_cod_original_cell_volume 1876.1(4)
_cod_database_code 4116095

loop_
_symmetry_equiv_pos_as_xyz
'x, y, z'
'x, -y, z'
'x+1/2, y+1/2, z+1/2'
'x+1/2, -y+1/2, z+1/2'

loop_
_atom_site_label
_atom_site_type_symbol
_atom_site_fract_x
_atom_site_fract_y
_atom_site_fract_z
_atom_site_U_iso_or_equiv
_atom_site_adp_type
_atom_site_occupancy
_atom_site_symmetry_multiplicity
_atom_site_calc_flag
_atom_site_refinement_flags
Si1 Si 0.21714(11) 0.38722(14) 0.2430(2) 0.0145(4) Uani 1 1 d .
Si2 Si 0.23769(10) 0.38659(13) -0.3394(2) 0.0106(4) Uani 1 1 d .
Si3 Si 0.37886(11) 0.38515(14) 0.1963(2) 0.0139(4) Uani 1 1 d .
Si4 Si 0.07959(10) 0.38308(13) -0.2853(2) 0.0104(4) Uani 1 1 d .
Si5 Si 0.47926(10) 0.11466(13) -0.1639(2) 0.0084(3) Uani 1 1 d .
Si6 Si -0.02651(14) 0.11032(15) 0.0677(3) 0.0220(5) Uani 1 1 d .
Si7 Si 0.06864(11) 0.29448(14) 0.0715(2) 0.0125(4) Uani 1 1 d .
Si8 Si 0.38788(11) 0.29624(13) -0.1652(2) 0.0126(4) Uani 1 1 d .
O1 O 0.0497(3) 0.1787(4) 0.0973(6) 0.0161(10) Uani 1 1 d .
O2 O 0.4044(3) 0.1807(4) -0.1872(8) 0.0221(12) Uani 1 1 d .
O3 O 0.0480(3) 0.3235(4) -0.1378(6) 0.0152(10) Uani 1 1 d .
O4 O 0.4042(3) 0.3225(4) 0.0388(7) 0.0209(12) Uani 1 1 d .
O5 O 0.3871(5) 0.5000 0.1546(12) 0.0282(19) Uani 1 2 d S
O6 O 0.0708(5) 0.5000 -0.2485(12) 0.0267(19) Uani 1 2 d S
O7 O 0.0085(5) 0.0000 0.0797(11) 0.0208(16) Uani 1 2 d S
O8 O 0.4555(4) 0.0000 -0.1645(10) 0.0142(14) Uani 1 2 d S
O9 O 0.3016(3) 0.3124(4) -0.2493(8) 0.0220(11) Uani 1 1 d .
O10 O 0.1546(3) 0.3125(4) 0.1427(7) 0.0185(10) Uani 1 1 d .
O11 O 0.2934(3) 0.3598(5) 0.1887(8) 0.0270(13) Uani 1 1 d .
O12 O 0.1638(3) 0.3523(4) -0.2739(7) 0.0174(10) Uani 1 1 d .
O13 O 0.0313(4) 0.3563(4) -0.4790(7) 0.0203(11) Uani 1 1 d .
O14 O -0.0714(4) 0.1486(4) -0.1211(8) 0.0305(14) Uani 1 1 d .
O15 O 0.0210(4) 0.3654(4) 0.1749(7) 0.0206(11) Uani 1 1 d .
O16 O 0.4390(4) 0.3610(4) -0.2655(8) 0.0288(14) Uani 1 1 d .
O17 O 0.2214(4) 0.3754(3) -0.5533(9) 0.0264(10) Uani 1 1 d .
O18 O 0.2573(5) 0.5000 -0.2823(11) 0.0225(17) Uani 1 2 d S
O19 O 0.1937(5) 0.5000 0.1848(11) 0.0242(18) Uani 1 2 d S
F1 F -0.1178(6) 0.0389(6) 0.0236(15) 0.054(3) Uani 0.50 1 d P
C1 C 0.1828(7) 0.0000 0.0114(14) 0.045(3) Uani 1 2 d S
H1A H 0.1573 -0.0581 0.0436 0.054 Uiso 0.50 1 calc PR
H1B H 0.1573 0.0581 0.0436 0.054 Uiso 0.50 1 calc PR
C2 C 0.2603(8) 0.0000 0.1223(18) 0.039(3) Uani 1 2 d S
C3 C 0.2972(5) 0.0886(6) 0.1721(12) 0.049(2) Uani 1 1 d .
H3A H 0.2750 0.1485 0.1316 0.059 Uiso 1 1 calc R
C4 C 0.3653(6) 0.0891(7) 0.2791(13) 0.056(2) Uani 1 1 d .
H4A H 0.3882 0.1491 0.3167 0.067 Uiso 1 1 calc R
C5 C 0.4006(8) 0.0000 0.332(2) 0.056(3) Uani 1 2 d S
H5A H 0.4476 0.0000 0.4029 0.067 Uiso 1 2 calc SR
N2 N 0.1756(7) 0.0000 -0.1864(14) 0.046(3) Uani 1 2 d S
C6 C 0.2088(10) 0.0886(11) -0.2531(17) 0.089(4) Uani 1 1 d .
H6A H 0.2613 0.0900 -0.2034 0.107 Uiso 0.50 1 calc PR
H6B H 0.1870 0.1482 -0.2146 0.107 Uiso 0.50 1 calc PR
C7 C 0.0925(10) 0.0000 -0.275(2) 0.115(8) Uani 1 2 d S
H7A H 0.0695 -0.0582 -0.2348 0.138 Uiso 0.50 1 calc PR
H7B H 0.0695 0.0582 -0.2348 0.138 Uiso 0.50 1 calc PR
C8 C 0.0783(14) 0.0000 -0.467(3) 0.175(18) Uani 1 2 d S
H8A H 0.0501 0.0585 -0.5129 0.210 Uiso 0.50 1 calc PR
H8B H 0.0501 -0.0585 -0.5129 0.210 Uiso 0.50 1 calc PR
C9 C 0.1967(15) 0.0878(13) -0.4561(19) 0.140(9) Uani 1 1 d .
H9A H 0.2368 0.1110 -0.5122 0.168 Uiso 1 1 calc R
C10 C 0.1550(10) 0.0000 -0.529(2) 0.086(6) Uani 1 2 d S
H10A H 0.1473 0.0000 -0.6584 0.103 Uiso 2.00 2 calc SPR
O1H O 0.110(3) 0.1473(19) -0.513(3) 0.26(2) Uani 0.50 1 d P

loop_
_atom_site_aniso_label
_atom_site_aniso_U_11
_atom_site_aniso_U_22
_atom_site_aniso_U_33
_atom_site_aniso_U_23
_atom_site_aniso_U_13
_atom_site_aniso_U_12
Si1 0.0167(10) 0.0141(10) 0.0138(9) -0.0014(7) 0.0060(7) -0.0030(7)
Si2 0.0117(9) 0.0083(8) 0.0114(8) 0.0009(6) 0.0012(7) -0.0001(7)
Si3 0.0126(9) 0.0134(9) 0.0158(9) -0.0003(7) 0.0028(7) -0.0013(7)
Si4 0.0131(9) 0.0096(8) 0.0084(7) 0.0010(6) 0.0019(7) -0.0007(7)
Si5 0.0138(8) 0.0046(7) 0.0079(7) 0.0018(5) 0.0047(6) 0.0034(6)
Si6 0.0344(13) 0.0120(10) 0.0191(9) 0.0020(7) 0.0043(9) 0.0076(8)
Si7 0.0141(9) 0.0130(9) 0.0109(8) 0.0012(7) 0.0040(7) 0.0017(7)
Si8 0.0148(9) 0.0077(8) 0.0158(9) 0.0015(7) 0.0042(7) 0.0035(7)
O1 0.022(3) 0.012(2) 0.015(2) 0.003(2) 0.007(2) -0.001(2)
O2 0.014(3) 0.012(2) 0.036(3) -0.004(2) -0.005(2) 0.009(2)
O3 0.014(2) 0.022(3) 0.011(2) 0.0069(19) 0.0055(18) -0.001(2)
O4 0.029(3) 0.017(3) 0.018(2) -0.001(2) 0.007(2) 0.009(2)
O5 0.030(5) 0.018(4) 0.032(5) 0.000 -0.005(4) 0.000
O6 0.044(6) 0.008(3) 0.032(4) 0.000 0.017(4) 0.000
O7 0.028(4) 0.009(3) 0.027(4) 0.000 0.008(3) 0.000
O8 0.022(4) 0.004(3) 0.019(3) 0.000 0.010(3) 0.000
O9 0.013(2) 0.022(2) 0.029(3) 0.005(2) 0.000(2) 0.008(2)
O10 0.017(2) 0.014(2) 0.024(2) -0.006(2) 0.000(2) 0.001(2)
O11 0.015(3) 0.032(3) 0.038(3) -0.013(2) 0.015(2) -0.005(2)
O12 0.016(3) 0.018(2) 0.020(2) 0.0037(17) 0.008(2) 0.0022(19)
O13 0.024(3) 0.026(3) 0.0092(19) -0.006(2) -0.0012(18) 0.001(2)
O14 0.039(4) 0.022(3) 0.025(3) 0.004(2) -0.007(3) -0.001(3)
O15 0.029(3) 0.021(3) 0.015(2) -0.004(2) 0.013(2) 0.003(2)
O16 0.034(3) 0.023(3) 0.036(3) -0.011(2) 0.023(3) -0.015(2)
O17 0.038(3) 0.0305(17) 0.0111(14) -0.003(3) 0.0054(17) -0.007(3)
O18 0.024(4) 0.012(3) 0.028(4) 0.000 -0.002(3) 0.000
O19 0.032(5) 0.012(3) 0.028(4) 0.000 0.003(4) 0.000
F1 0.038(5) 0.039(4) 0.085(7) -0.004(4) 0.014(5) -0.011(4)
C1 0.035(6) 0.069(8) 0.028(5) 0.000 0.000(5) 0.000
C2 0.037(7) 0.031(5) 0.044(6) 0.000 -0.001(5) 0.000
C3 0.050(5) 0.032(4) 0.059(5) 0.001(3) 0.000(4) 0.004(4)
C4 0.053(6) 0.047(5) 0.058(5) -0.001(4) -0.011(5) -0.012(4)
C5 0.031(7) 0.075(8) 0.059(8) 0.000 0.001(6) 0.000
N2 0.035(6) 0.072(7) 0.026(5) 0.000 -0.006(4) 0.000
C6 0.115(12) 0.081(8) 0.062(6) 0.019(6) -0.004(7) -0.030(8)
C7 0.043(9) 0.25(3) 0.046(8) 0.000 -0.016(7) 0.000
C8 0.056(16) 0.39(6) 0.080(15) 0.000 0.006(12) 0.000
C9 0.24(3) 0.110(13) 0.069(8) -0.007(8) 0.023(12) -0.068(15)
C10 0.068(12) 0.15(2) 0.034(6) 0.000 0.003(7) 0.000
O1H 0.50(6) 0.096(17) 0.099(16) 0.015(13) -0.11(3) 0.07(3)

loop_
_atom_type_symbol
_atom_type_description
_atom_type_scat_dispersion_real
_atom_type_scat_dispersion_imag
_atom_type_scat_source
C C 0.0022 0.0013 'International Tables Vol C Tables 4.2.6.8 and 6.1.1.4'
H H 0.0000 0.0000 'International Tables Vol C Tables 4.2.6.8 and 6.1.1.4'
F F 0.0139 0.0082 'International Tables Vol C Tables 4.2.6.8 and 6.1.1.4'
N N 0.0046 0.0026 'International Tables Vol C Tables 4.2.6.8 and 6.1.1.4'
O O 0.0084 0.0048 'International Tables Vol C Tables 4.2.6.8 and 6.1.1.4'
Si Si 0.0684 0.0570 'International Tables Vol C Tables 4.2.6.8 and 6.1.1.4'

loop_
_geom_angle_atom_site_label_1
_geom_angle_atom_site_label_2
_geom_angle_atom_site_label_3
_geom_angle
_geom_angle_site_symmetry_1
_geom_angle_site_symmetry_3
O17 Si1 O11 111.8(4) 1_556 .
O17 Si1 O10 107.7(3) 1_556 .
O11 Si1 O10 108.7(3) . .
O17 Si1 O19 109.3(4) 1_556 .
O11 Si1 O19 110.3(4) . .
O10 Si1 O19 109.0(4) . .
O9 Si2 O17 110.8(3) . .
O9 Si2 O12 106.6(3) . .
O17 Si2 O12 107.0(3) . .
O9 Si2 O18 111.5(4) . .
O17 Si2 O18 110.6(3) . .
O12 Si2 O18 110.1(4) . .
O14 Si3 O5 113.2(4) 4 .
O14 Si3 O11 111.4(4) 4 .
O5 Si3 O11 109.4(4) . .
O14 Si3 O4 108.1(3) 4 .
O5 Si3 O4 107.5(4) . .
O11 Si3 O4 107.0(3) . .
O3 Si4 O12 108.9(3) . .
O3 Si4 O6 107.5(4) . .
O12 Si4 O6 112.0(4) . .
O3 Si4 O13 109.3(3) . .
O12 Si4 O13 110.3(3) . .
O6 Si4 O13 108.8(4) . .
O15 Si5 O13 110.4(3) 4_554 4
O15 Si5 O8 109.4(3) 4_554 .
O13 Si5 O8 110.7(3) 4 .
O15 Si5 O2 110.7(3) 4_554 .
O13 Si5 O2 108.2(3) 4 .
O8 Si5 O2 107.3(4) . .
O16 Si6 O14 115.7(4) 4_455 .
O16 Si6 O7 113.5(4) 4_455 .
O14 Si6 O7 118.3(4) . .
O16 Si6 O1 102.8(3) 4_455 .
O14 Si6 O1 102.5(3) . .
O7 Si6 O1 100.5(4) . .
O16 Si6 F1 77.4(4) 4_455 .
O14 Si6 F1 73.9(4) . .
O7 Si6 F1 83.0(4) . .
O1 Si6 F1 176.0(4) . .
O10 Si7 O1 109.3(3) . .
O10 Si7 O15 110.3(3) . .
O1 Si7 O15 110.8(3) . .
O10 Si7 O3 108.9(3) . .
O1 Si7 O3 109.8(3) . .
O15 Si7 O3 107.7(3) . .
O4 Si8 O16 110.2(3) . .
O4 Si8 O2 108.7(3) . .
O16 Si8 O2 109.6(3) . .
O4 Si8 O9 110.2(3) . .
O16 Si8 O9 111.6(4) . .
O2 Si8 O9 106.5(3) . .
Si7 O1 Si6 135.7(4) . .
Si8 O2 Si5 134.1(4) . .
Si4 O3 Si7 141.2(4) . .
Si8 O4 Si3 146.5(4) . .
Si3 O5 Si3 152.2(7) . 2_565
Si4 O6 Si4 154.6(6) 2_565 .
Si6 O7 Si6 133.6(6) 2 .
Si5 O8 Si5 148.2(6) . 2
Si2 O9 Si8 147.8(4) . .
Si7 O10 Si1 146.4(4) . .
Si1 O11 Si3 149.1(4) . .
Si4 O12 Si2 141.8(4) . .
Si5 O13 Si4 152.7(4) 4_454 .
Si3 O14 Si6 144.5(4) 4_454 .
Si5 O15 Si7 150.8(4) 4_455 .
Si8 O16 Si6 153.6(4) . 4_554
Si1 O17 Si2 166.4(4) 1_554 .
Si2 O18 Si2 143.0(6) . 2_565
Si1 O19 Si1 139.6(6) 2_565 .
F1 F1 Si6 120.1(3) 2 .
N2 C1 C2 116.9(10) . .
C3 C2 C3 118.1(12) . 2
C3 C2 C1 120.9(6) . .
C3 C2 C1 120.9(6) 2 .
C4 C3 C2 121.1(9) . .
C3 C4 C5 119.9(10) . .
C4 C5 C4 119.6(13) 2 .
C6 N2 C6 107.4(16) . 2
C6 N2 C1 113.2(7) . .
C6 N2 C1 113.2(7) 2 .
C6 N2 C7 107.0(9) . .
C6 N2 C7 107.0(9) 2 .
C1 N2 C7 108.8(11) . .
N2 C6 C9 111.2(11) . .
C8 C7 N2 114.0(16) . .
C7 C8 C10 108.3(19) . .
C10 C9 C6 110.6(13) . .
C10 C9 O1H 83.5(17) . .
C6 C9 O1H 100.8(17) . .
C9 C10 C9 108(2) . 2
C9 C10 C8 108.9(13) . .
C9 C10 C8 108.9(13) 2 .

loop_
_geom_bond_atom_site_label_1
_geom_bond_atom_site_label_2
_geom_bond_distance
_geom_bond_site_symmetry_2
Si1 O17 1.561(7) 1_556
Si1 O11 1.593(6) .
Si1 O10 1.609(5) .
Si1 O19 1.616(4) .
Si2 O9 1.596(5) .
Si2 O17 1.619(7) .
Si2 O12 1.617(6) .
Si2 O18 1.608(3) .
Si3 O14 1.584(7) 4
Si3 O5 1.591(3) .
Si3 O11 1.608(6) .
Si3 O4 1.620(6) .
Si4 O3 1.593(5) .
Si4 O12 1.598(6) .
Si4 O6 1.612(3) .
Si4 O13 1.617(6) .
Si5 O15 1.609(5) 4_554
Si5 O13 1.599(6) 4
Si5 O8 1.603(3) .
Si5 O2 1.625(5) .
Si6 O16 1.591(6) 4_455
Si6 O14 1.607(6) .
Si6 O7 1.614(4) .
Si6 O1 1.661(6) .
Si6 F1 1.913(10) .
Si7 O10 1.594(6) .
Si7 O1 1.616(5) .
Si7 O15 1.613(6) .
Si7 O3 1.626(5) .
Si8 O4 1.578(6) .
Si8 O16 1.594(6) .
Si8 O2 1.600(5) .
Si8 O9 1.614(6) .
O5 Si3 1.591(3) 2_565
O6 Si4 1.612(3) 2_565
O7 Si6 1.614(4) 2
O8 Si5 1.603(3) 2
O13 Si5 1.599(6) 4_454
O14 Si3 1.584(7) 4_454
O15 Si5 1.609(5) 4_455
O16 Si6 1.591(6) 4_554
O17 Si1 1.561(7) 1_554
O18 Si2 1.608(3) 2_565
O19 Si1 1.616(4) 2_565
F1 F1 1.046(17) 2
C1 N2 1.501(14) .
C1 C2 1.515(17) .
C2 C3 1.389(11) .
C2 C3 1.389(11) 2
C3 C4 1.361(13) .
C4 C5 1.385(12) .
C5 C4 1.385(12) 2
N2 C6 1.479(14) .
N2 C6 1.479(14) 2
N2 C7 1.55(2) .
C6 C9 1.533(18) .
C7 C8 1.45(3) .
C8 C10 1.58(3) .
C9 C10 1.460(18) .
C9 O1H 1.77(5) .
C10 C9 1.460(18) 2
